data_4100309
_journal_name_full 'Journal of the American Chemical Society'
_journal_year 2005
_chemical_formula_sum 'C52 H40 Co3 N2 O12'
_chemical_formula_weight 1061.65
_space_group_IT_number 2
_symmetry_cell_setting triclinic
_symmetry_space_group_name_Hall '-P 1'
_symmetry_space_group_name_H-M 'P -1'
_cell_angle_alpha 85.3200(10)
_cell_angle_beta 86.2880(10)
_cell_angle_gamma 88.8970(10)
_cell_formula_units_Z 1
_cell_length_a 10.4764(2)
_cell_length_b 10.5116(2)
_cell_length_c 10.9597(2)
_cell_measurement_temperature 293(2)
_cell_volume 1200.26(4)
_diffrn_ambient_temperature 293(2)
_exptl_crystal_density_diffrn 1.469
_cod_database_code 4100309

loop_
_symmetry_equiv_pos_as_xyz
'x, y, z'
'-x, -y, -z'

loop_
_atom_site_label
_atom_site_type_symbol
_atom_site_fract_x
_atom_site_fract_y
_atom_site_fract_z
_atom_site_U_iso_or_equiv
_atom_site_adp_type
_atom_site_occupancy
_atom_site_symmetry_multiplicity
_atom_site_calc_flag
_atom_site_refinement_flags
_atom_site_disorder_assembly
_atom_site_disorder_group
Co1 Co 0.0000 0.0000 0.0000 0.03682(9) Uani 1 2 d S . .
Co2 Co 0.18371(3) -0.22830(2) 0.17201(2) 0.04511(10) Uani 1 1 d . . .
N1 N 0.2701(2) -0.38966(17) 0.25112(17) 0.0574(4) Uani 1 1 d . . .
O2 O 0.13775(15) -0.30808(13) 0.02665(13) 0.0511(3) Uani 1 1 d . . .
O4 O 0.04967(16) -0.18853(15) 0.29593(14) 0.0574(4) Uani 1 1 d . . .
O6 O 0.33208(16) -0.10957(14) 0.17159(14) 0.0574(4) Uani 1 1 d . . .
O5 O 0.18108(16) -0.01874(17) 0.07145(17) 0.0656(4) Uani 1 1 d . . .
O1 O 0.03570(16) -0.16135(14) -0.09408(13) 0.0549(4) Uani 1 1 d . . .
C1 C 0.09098(18) -0.26583(17) -0.07318(17) 0.0439(4) Uani 1 1 d . . .
C2 C 0.10722(19) -0.35242(18) -0.17570(18) 0.0468(4) Uani 1 1 d . . .
C3 C 0.0948(3) -0.3043(2) -0.2958(2) 0.0620(6) Uani 1 1 d . . .
H3 H 0.0732 -0.2188 -0.3128 0.074 Uiso 1 1 calc R . .
C4 C 0.1144(3) -0.3832(3) -0.3909(2) 0.0798(8) Uani 1 1 d . . .
H4 H 0.1077 -0.3502 -0.4716 0.096 Uiso 1 1 calc R . .
C5 C 0.1440(3) -0.5106(3) -0.3659(3) 0.0843(9) Uani 1 1 d . . .
H5 H 0.1560 -0.5639 -0.4295 0.101 Uiso 1 1 calc R . .
C6 C 0.1555(3) -0.5587(3) -0.2470(3) 0.0765(8) Uani 1 1 d . . .
H6 H 0.1751 -0.6448 -0.2304 0.092 Uiso 1 1 calc R . .
C7 C 0.1384(2) -0.4806(2) -0.1515(2) 0.0590(5) Uani 1 1 d . . .
H7 H 0.1478 -0.5138 -0.0713 0.071 Uiso 1 1 calc R . .
C8 C -0.0497(2) -0.12931(18) 0.26320(17) 0.0471(4) Uani 1 1 d . . .
C9 C -0.1413(2) -0.08691(19) 0.36216(17) 0.0484(4) Uani 1 1 d . . .
C10 C -0.2507(3) -0.0199(4) 0.3307(2) 0.0813(9) Uani 1 1 d . . .
H10 H -0.2694 -0.0062 0.2488 0.098 Uiso 1 1 calc R . .
C11 C -0.3323(3) 0.0267(5) 0.4216(3) 0.1097(14) Uani 1 1 d . . .
H11 H -0.4066 0.0707 0.4005 0.132 Uiso 1 1 calc R . .
C12 C -0.3046(3) 0.0087(4) 0.5426(3) 0.0889(9) Uani 1 1 d . . .
H12 H -0.3593 0.0415 0.6029 0.107 Uiso 1 1 calc R . .
C13 C -0.1973(3) -0.0570(3) 0.5739(2) 0.0720(7) Uani 1 1 d . . .
H13 H -0.1790 -0.0699 0.6559 0.086 Uiso 1 1 calc R . .
C14 C -0.1152(3) -0.1048(2) 0.4843(2) 0.0595(5) Uani 1 1 d . . .
H14 H -0.0417 -0.1495 0.5065 0.071 Uiso 1 1 calc R . .
C15 C 0.28893(19) -0.01367(19) 0.10933(18) 0.0473(4) Uani 1 1 d . . .
C16 C 0.36986(18) 0.10252(18) 0.08423(17) 0.0441(4) Uani 1 1 d . . .
C17 C 0.3294(3) 0.2069(2) 0.0109(2) 0.0624(6) Uani 1 1 d . . .
H17 H 0.2500 0.2065 -0.0225 0.075 Uiso 1 1 calc R . .
C18 C 0.4071(3) 0.3112(3) -0.0126(3) 0.0764(7) Uani 1 1 d . . .
H18 H 0.3807 0.3808 -0.0632 0.092 Uiso 1 1 calc R . .
C19 C 0.5228(3) 0.3132(3) 0.0380(3) 0.0726(7) Uani 1 1 d . . .
H19 H 0.5743 0.3845 0.0220 0.087 Uiso 1 1 calc R . .
C20 C 0.5639(2) 0.2105(3) 0.1123(3) 0.0660(6) Uani 1 1 d . . .
H20 H 0.6423 0.2127 0.1474 0.079 Uiso 1 1 calc R . .
C21 C 0.4875(2) 0.1040(2) 0.1343(2) 0.0522(4) Uani 1 1 d . . .
H21 H 0.5154 0.0335 0.1827 0.063 Uiso 1 1 calc R . .
C22 C 0.3872(3) -0.3884(4) 0.2915(3) 0.0854(9) Uani 1 1 d . . .
H22 H 0.4291 -0.3109 0.2893 0.103 Uiso 1 1 calc R . .
C23 C 0.4491(4) -0.4993(5) 0.3372(4) 0.1142(14) Uani 1 1 d . . .
H23 H 0.5310 -0.4963 0.3648 0.137 Uiso 1 1 calc R . .
C24 C 0.3862(6) -0.6129(4) 0.3406(4) 0.1221(17) Uani 1 1 d . . .
H24 H 0.4251 -0.6882 0.3710 0.147 Uiso 1 1 calc R . .
C25 C 0.2676(5) -0.6150(3) 0.2995(4) 0.1091(13) Uani 1 1 d . . .
H25 H 0.2233 -0.6910 0.3012 0.131 Uiso 1 1 calc R . .
C26 C 0.2147(3) -0.5021(2) 0.2553(3) 0.0790(8) Uani 1 1 d . . .
H26 H 0.1336 -0.5044 0.2260 0.095 Uiso 1 1 calc R . .
O3 O -0.07828(16) -0.10552(15) 0.15337(13) 0.0576(4) Uani 1 1 d . . .

loop_
_atom_site_aniso_label
_atom_site_aniso_U_11
_atom_site_aniso_U_22
_atom_site_aniso_U_33
_atom_site_aniso_U_23
_atom_site_aniso_U_13
_atom_site_aniso_U_12
Co1 0.04178(18) 0.03803(16) 0.03080(15) -0.00005(11) -0.00842(11) 0.00522(11)
Co2 0.05336(17) 0.04097(14) 0.04186(14) -0.00113(9) -0.01445(11) 0.00639(10)
N1 0.0706(12) 0.0533(9) 0.0469(9) 0.0030(7) -0.0066(8) 0.0168(8)
O2 0.0648(9) 0.0446(6) 0.0455(7) -0.0045(5) -0.0156(6) 0.0051(6)
O4 0.0588(9) 0.0625(8) 0.0514(8) -0.0065(6) -0.0087(7) 0.0090(7)
O6 0.0680(10) 0.0498(7) 0.0550(8) -0.0013(6) -0.0107(7) -0.0006(6)
O5 0.0527(9) 0.0693(10) 0.0768(11) -0.0039(8) -0.0237(8) -0.0015(7)
O1 0.0718(10) 0.0486(7) 0.0467(7) -0.0105(6) -0.0175(7) 0.0160(6)
C1 0.0470(9) 0.0423(8) 0.0437(8) -0.0064(7) -0.0086(7) 0.0006(7)
C2 0.0478(10) 0.0469(9) 0.0479(9) -0.0110(7) -0.0116(8) 0.0022(7)
C3 0.0789(16) 0.0593(12) 0.0500(11) -0.0111(9) -0.0160(11) 0.0100(11)
C4 0.107(2) 0.0857(18) 0.0500(12) -0.0204(12) -0.0151(13) 0.0120(16)
C5 0.100(2) 0.0834(18) 0.0768(18) -0.0440(15) -0.0188(16) 0.0159(16)
C6 0.091(2) 0.0550(13) 0.0893(19) -0.0294(13) -0.0243(15) 0.0112(12)
C7 0.0690(14) 0.0467(10) 0.0646(13) -0.0131(9) -0.0203(11) 0.0064(9)
C8 0.0553(11) 0.0427(8) 0.0425(9) -0.0009(7) -0.0001(8) -0.0040(7)
C9 0.0532(11) 0.0526(10) 0.0387(8) 0.0012(7) -0.0014(7) -0.0043(8)
C10 0.0645(16) 0.130(3) 0.0488(12) -0.0050(14) -0.0075(11) 0.0238(16)
C11 0.072(2) 0.180(4) 0.078(2) -0.024(2) -0.0041(16) 0.043(2)
C12 0.0759(19) 0.127(3) 0.0642(16) -0.0260(17) 0.0125(14) 0.0006(18)
C13 0.0904(19) 0.0856(17) 0.0404(10) -0.0093(11) 0.0005(11) -0.0081(14)
C14 0.0745(15) 0.0631(12) 0.0411(9) -0.0019(9) -0.0079(9) 0.0006(10)
C15 0.0440(9) 0.0533(10) 0.0466(9) -0.0144(8) -0.0060(7) 0.0022(7)
C16 0.0437(9) 0.0470(9) 0.0426(8) -0.0079(7) -0.0050(7) 0.0019(7)
C17 0.0614(13) 0.0554(11) 0.0707(14) 0.0021(10) -0.0185(11) 0.0054(9)
C18 0.0849(19) 0.0531(12) 0.0893(19) 0.0106(12) -0.0127(15) -0.0001(12)
C19 0.0754(17) 0.0576(13) 0.0841(18) -0.0059(12) 0.0056(14) -0.0169(12)
C20 0.0487(12) 0.0752(15) 0.0754(16) -0.0105(12) -0.0067(11) -0.0114(10)
C21 0.0457(10) 0.0594(11) 0.0521(10) -0.0036(8) -0.0083(8) -0.0002(8)
C22 0.0763(19) 0.098(2) 0.0814(19) 0.0071(16) -0.0272(15) 0.0184(16)
C23 0.100(3) 0.148(4) 0.091(2) 0.018(2) -0.027(2) 0.052(3)
C24 0.167(4) 0.094(3) 0.095(3) 0.023(2) 0.008(3) 0.070(3)
C25 0.154(4) 0.0619(17) 0.105(3) 0.0182(17) 0.001(3) 0.031(2)
C26 0.098(2) 0.0532(13) 0.0825(18) 0.0060(12) -0.0018(16) 0.0073(13)
O3 0.0690(10) 0.0627(9) 0.0396(7) 0.0046(6) -0.0030(6) 0.0003(7)

loop_
_geom_bond_atom_site_label_1
_geom_bond_atom_site_label_2
_geom_bond_distance
_geom_bond_site_symmetry_2
_geom_bond_publ_flag
Co1 O3 2.0689(15) 2 ?
Co1 O3 2.0689(15) . ?
Co1 O1 2.0713(13) . ?
Co1 O1 2.0713(13) 2 ?
Co1 O5 2.0985(15) 2 ?
Co1 O5 2.0985(15) . ?
Co2 O2 1.9509(13) . ?
Co2 O4 1.9530(16) . ?
Co2 O6 2.0116(16) . ?
Co2 N1 2.0617(17) . ?
Co2 O5 2.3818(18) . ?
N1 C26 1.323(3) . ?
N1 C22 1.331(4) . ?
O2 C1 1.271(2) . ?
O4 C8 1.260(3) . ?
O6 C15 1.263(3) . ?
O5 C15 1.232(2) . ?
O1 C1 1.243(2) . ?
C1 C2 1.502(3) . ?
C2 C3 1.385(3) . ?
C2 C7 1.388(3) . ?
C3 C4 1.386(3) . ?
C4 C5 1.378(5) . ?
C5 C6 1.370(4) . ?
C6 C7 1.383(3) . ?
C8 O3 1.263(2) . ?
C8 C9 1.491(3) . ?
C9 C14 1.381(3) . ?
C9 C10 1.381(4) . ?
C10 C11 1.385(4) . ?
C11 C12 1.372(5) . ?
C12 C13 1.356(5) . ?
C13 C14 1.383(4) . ?
C15 C16 1.497(3) . ?
C16 C21 1.382(3) . ?
C16 C17 1.383(3) . ?
C17 C18 1.375(4) . ?
C18 C19 1.367(4) . ?
C19 C20 1.378(4) . ?
C20 C21 1.385(3) . ?
C22 C23 1.397(5) . ?
C23 C24 1.372(7) . ?
C24 C25 1.350(7) . ?
C25 C26 1.366(4) . ?
